data_1570596
loop_
_publ_author_name
'Kitahara, Koichi'
'Takakura, Hiroyuki'
'Iwasaki, Yutaka'
'Kimura, Kaoru'

_publ_section_title
;
 Phase Equilibria in Aluminium--Ruthenium--Silicon System near 1200 Kelvin
;
_journal_issue 1
_journal_name_full 'Materials Transactions'
_journal_page_first 18
_journal_page_last 26
_journal_paper_doi 10.2320/matertrans.MT-M2023128
_journal_volume 65
_journal_year 2024
_chemical_formula_iupac '\\sim Ru23 (Al0.9 Si0.1)97'
_chemical_formula_moiety 'Al85.85 Ru23 Si11.10'
_chemical_formula_sum 'Al85.85 Ru23 Si11.1'
_chemical_formula_weight 4952.78
_space_group_crystal_system hexagonal
_space_group_IT_number 194
_space_group_name_Hall '-P 6c 2c'
_space_group_name_H-M_alt 'P 63/m m c'
_atom_sites_solution_hydrogens .
_atom_sites_solution_primary dual
_atom_sites_solution_secondary difmap
_audit_creation_method SHELXL-2019/3
_cell_angle_alpha 90
_cell_angle_beta 90
_cell_angle_gamma 120
_cell_formula_units_Z 2
_cell_length_a 12.62636(7)
_cell_length_b 12.62636(7)
_cell_length_c 26.70599(16)
_cell_measurement_reflns_used 98962
_cell_measurement_temperature 300(1)
_cell_measurement_theta_max 38.2050
_cell_measurement_theta_min 1.9900
_cell_volume 3687.19(4)
_computing_cell_refinement 'CrysAlisPro 1.171.42.84a (Matsumoto <i>et al.</i>, 2021)'
_computing_data_collection 'CrysAlisPro 1.171.42.84a (Matsumoto <i>et al.</i>, 2021)'
_computing_data_reduction 'CrysAlisPro 1.171.42.84a (Matsumoto <i>et al.</i>, 2021)'
_computing_structure_refinement 'SHELXL-2019/3 (Sheldrick, 2015b)'
_computing_structure_solution 'SHELXT-2018/2 (Sheldrick, 2015a)'
_diffrn_ambient_temperature 300(1)
_diffrn_detector 'Hybrid Pixel Array Detector'
_diffrn_detector_area_resol_mean 10.0000
_diffrn_detector_type HyPix
_diffrn_measured_fraction_theta_full 0.999
_diffrn_measured_fraction_theta_max 0.989
_diffrn_measurement_device 'four-circle diffractometer'
_diffrn_measurement_device_type 'XtaLAB Synergy R, HyPix'
_diffrn_measurement_method '\w scans'
_diffrn_radiation_monochromator mirror
_diffrn_radiation_probe x-ray
_diffrn_radiation_type 'Mo K\a'
_diffrn_radiation_wavelength 0.71073
_diffrn_reflns_av_R_equivalents 0.0304
_diffrn_reflns_av_unetI/netI 0.0066
_diffrn_reflns_Laue_measured_fraction_full 0.999
_diffrn_reflns_Laue_measured_fraction_max 0.989
_diffrn_reflns_limit_h_max 21
_diffrn_reflns_limit_h_min -21
_diffrn_reflns_limit_k_max 21
_diffrn_reflns_limit_k_min -21
_diffrn_reflns_limit_l_max 46
_diffrn_reflns_limit_l_min -45
_diffrn_reflns_number 191004
_diffrn_reflns_point_group_measured_fraction_full 0.999
_diffrn_reflns_point_group_measured_fraction_max 0.989
_diffrn_reflns_theta_full 25.242
_diffrn_reflns_theta_max 38.090
_diffrn_reflns_theta_min 1.862
_diffrn_source 'micro-focus sealed X-ray tube'
_diffrn_source_type 'Mova (Mo) X-ray Source'
_exptl_absorpt_coefficient_mu 5.794
_exptl_absorpt_correction_T_max 0.864
_exptl_absorpt_correction_T_min 0.828
_exptl_absorpt_correction_type gaussian
_exptl_absorpt_process_details 'CrysAlisPro 1.171.42.84a (Matsumoto <i>et al.</i>, 2021)'
_exptl_crystal_colour 'metallic dark silver'
_exptl_crystal_density_diffrn 4.461
_exptl_crystal_density_method 'not measured'
_exptl_crystal_description irregular
_exptl_crystal_F_000 4520.93
_exptl_crystal_size_max 0.049
_exptl_crystal_size_mid 0.042
_exptl_crystal_size_min 0.038
_refine_diff_density_max 0.754
_refine_diff_density_min -0.583
_refine_diff_density_rms 0.088
_refine_ls_extinction_coef 0.000158(5)
_refine_ls_extinction_expression Fc^*^=kFc[1+0.001xFc^2^\l^3^/sin(2\q)]^-1/4^
_refine_ls_extinction_method 'SHELXL-2019/3 (Sheldrick, 2015b)'
_refine_ls_goodness_of_fit_ref 1.262
_refine_ls_hydrogen_treatment undef
_refine_ls_matrix_type full
_refine_ls_number_parameters 128
_refine_ls_number_reflns 3732
_refine_ls_number_restraints 0
_refine_ls_restrained_S_all 1.262
_refine_ls_R_factor_all 0.0138
_refine_ls_R_factor_gt 0.0120
_refine_ls_shift/su_max 0.002
_refine_ls_shift/su_mean 0.000
_refine_ls_structure_factor_coef Fsqd
_refine_ls_weighting_details 'w=1/[\s^2^(Fo^2^)+(0.0063P)^2^+3.1672P] where P=(Fo^2^+2Fc^2^)/3'
_refine_ls_weighting_scheme calc
_refine_ls_wR_factor_gt 0.0246
_refine_ls_wR_factor_ref 0.0250
_reflns_Friedel_coverage 0.000
_reflns_Friedel_fraction_full .
_reflns_Friedel_fraction_max .
_reflns_number_gt 3550
_reflns_number_total 3732
_reflns_threshold_expression 'I > 2\s(I)'
_cod_data_source_file chip_asrs05a001_a.checkcif.cif
_cod_data_source_block asr-s05a001
_cod_original_cell_volume 3687.19(5)
_cod_original_formula_sum 'Al85.85 Ru23 Si11.10'
_cod_database_code 1570596
_shelx_shelxl_version_number 2019/3
_shelx_space_group_comment
;
The symmetry employed for this shelxl refinement is uniquely defined
by the following loop, which should always be used as a source of
symmetry information in preference to the above space-group names.
They are only intended as comments.
;
_exptl_absorpt_special_details
;
CrysAlisPro 1.171.42.84a (Matsumoto <i>et al.</i>, 2021)
Numerical absorption correction based on gaussian integration over
a multifaceted crystal model
Empirical absorption correction using spherical harmonics,
implemented in SCALE3 ABSPACK scaling algorithm.
;
_oxdiff_exptl_absorpt_empirical_full_min 0.932
_oxdiff_exptl_absorpt_empirical_full_max 1.097
_oxdiff_exptl_absorpt_empirical_details
;
Empirical correction (ABSPACK) includes:
- Absorption correction using spherical harmonics
- Frame scaling
- Detector area scaling
;

loop_
_space_group_symop_id
_space_group_symop_operation_xyz
1 'x, y, z'
2 '-y, x-y, z'
3 '-x+y, -x, z'
4 '-x, -y, z+1/2'
5 'y, -x+y, z+1/2'
6 'x-y, x, z+1/2'
7 'y, x, -z'
8 'x-y, -y, -z'
9 '-x, -x+y, -z'
10 '-y, -x, -z+1/2'
11 '-x+y, y, -z+1/2'
12 'x, x-y, -z+1/2'
13 '-x, -y, -z'
14 'y, -x+y, -z'
15 'x-y, x, -z'
16 'x, y, -z-1/2'
17 '-y, x-y, -z-1/2'
18 '-x+y, -x, -z-1/2'
19 '-y, -x, z'
20 '-x+y, y, z'
21 'x, x-y, z'
22 'y, x, z-1/2'
23 'x-y, -y, z-1/2'
24 '-x, -x+y, z-1/2'

loop_
_atom_site_label
_atom_site_type_symbol
_atom_site_fract_x
_atom_site_fract_y
_atom_site_fract_z
_atom_site_U_iso_or_equiv
_atom_site_adp_type
_atom_site_occupancy
_atom_site_site_symmetry_order
_atom_site_calc_flag
_atom_site_refinement_flags_posn
_atom_site_refinement_flags_adp
_atom_site_refinement_flags_occupancy
_atom_site_disorder_assembly
_atom_site_disorder_group
Ru1 Ru 0.333333 0.666667 0.10023(2) 0.00519(3) Uani 1 6 d S T P . .
Ru2 Ru 0.21120(2) 0.42240(2) 0.250000 0.00465(2) Uani 1 4 d S T P . .
Ru3 Ru 0.53833(2) 0.07666(2) 0.16205(2) 0.00541(2) Uani 1 2 d S T P . .
Ru4 Ru 0.12887(2) 0.25775(2) 0.14882(2) 0.00582(2) Uani 1 2 d S T P . .
Ru5 Ru 0.21302(2) 0.42604(2) 0.53021(2) 0.00539(2) Uani 1 2 d S T P . .
Al6 Al 0.333333 0.666667 0.250000 0.0088(3) Uani 0.956(6) 12 d S T P . .
Al7A Al 0.45654(6) 0.91308(12) 0.250000 0.01030(19) Uani 0.956(6) 4 d S T P . .
Al7B Al 0.4360(18) 0.872(4) 0.250000 0.025(6) Uiso 0.044(6) 4 d S . P . .
Al8 Al 0.08955(3) 0.17909(7) 0.250000 0.01139(11) Uani 1 4 d S T P . .
Al9 Al 0.58323(3) 0.16645(7) 0.250000 0.01278(12) Uani 1 4 d S T P . .
Si10 Si 0.84017(3) 0.68034(6) 0.250000 0.00930(10) Uani 1 4 d S T P . .
Al11 Al 0.37529(4) 0.000000 0.000000 0.01110(8) Uani 1 2 d S T P . .
Si12 Si 0.10705(2) 0.21409(4) 0.51689(2) 0.0068(2) Uani 0.57(5) 2 d S T P . .
Al12 Al 0.10705(2) 0.21409(4) 0.51689(2) 0.0068(2) Uani 0.43(5) 2 d S T P . .
Al13 Al 0.06782(2) 0.13565(4) 0.07450(2) 0.0073(2) Uani 0.67(5) 2 d S T P . .
Si13 Si 0.06782(2) 0.13565(4) 0.07450(2) 0.0073(2) Uani 0.33(5) 2 d S T P . .
Al14 Al 0.54627(2) 0.09254(4) 0.60279(2) 0.0109(2) Uani 0.55(5) 2 d S T P . .
Si14 Si 0.54627(2) 0.09254(4) 0.60279(2) 0.0109(2) Uani 0.45(5) 2 d S T P . .
Al15 Al 0.59740(2) 0.19481(5) 0.08205(2) 0.00907(8) Uani 1 2 d S T P . .
Al16 Al 0.59588(2) 0.19175(4) 0.51675(2) 0.00761(7) Uani 1 2 d S T P . .
Al17 Al 0.20286(2) 0.40572(4) 0.06814(2) 0.00973(8) Uani 1 2 d S T P . .
Al18 Al 0.24887(2) 0.49775(5) 0.67304(2) 0.01232(8) Uani 1 2 d S T P . .
Al19 Al 0.08384(2) 0.16768(5) 0.66796(2) 0.01029(8) Uani 1 2 d S T P . .
Al20 Al 0.24980(2) 0.49960(5) 0.16342(2) 0.01553(10) Uani 1 2 d S T P . .
Al21 Al 0.00788(3) 0.33507(3) 0.19833(2) 0.00742(5) Uani 1 1 d . . . . .
Al22 Al 0.34642(3) 0.05223(3) 0.10270(2) 0.00921(5) Uani 1 1 d . . . . .

loop_
_atom_site_aniso_label
_atom_site_aniso_U_11
_atom_site_aniso_U_22
_atom_site_aniso_U_33
_atom_site_aniso_U_23
_atom_site_aniso_U_13
_atom_site_aniso_U_12
Ru1 0.00548(4) 0.00548(4) 0.00460(6) 0.000 0.000 0.00274(2)
Ru2 0.00470(4) 0.00542(5) 0.00407(5) 0.000 0.000 0.00271(3)
Ru3 0.00456(3) 0.00596(4) 0.00618(4) -0.00091(3) -0.00045(2) 0.00298(2)
Ru4 0.00457(3) 0.00473(4) 0.00821(4) 0.00057(3) 0.00028(2) 0.00236(2)
Ru5 0.00503(3) 0.00752(4) 0.00445(4) 0.00054(3) 0.00027(1) 0.00376(2)
Al6 0.0064(3) 0.0064(3) 0.0134(5) 0.000 0.000 0.00322(17)
Al7A 0.0059(2) 0.0079(4) 0.0178(4) 0.000 0.000 0.0040(2)
Al8 0.0141(2) 0.0096(3) 0.0090(3) 0.000 0.000 0.00480(14)
Al9 0.0194(2) 0.0105(3) 0.0055(2) 0.000 0.000 0.00527(14)
Si10 0.00817(15) 0.0159(3) 0.0064(2) 0.000 0.000 0.00797(13)
Al11 0.00971(14) 0.00672(17) 0.01588(19) -0.00348(15) -0.00174(8) 0.00336(9)
Si12 0.0065(2) 0.0063(2) 0.0075(2) 0.00049(13) 0.00024(6) 0.00313(12)
Al12 0.0065(2) 0.0063(2) 0.0075(2) 0.00049(13) 0.00024(6) 0.00313(12)
Al13 0.0075(2) 0.0079(3) 0.0068(2) 0.00001(13) 0.00000(7) 0.00393(13)
Si13 0.0075(2) 0.0079(3) 0.0068(2) 0.00001(13) 0.00000(7) 0.00393(13)
Al14 0.0111(2) 0.0078(3) 0.0127(3) 0.00397(14) 0.00199(7) 0.00392(13)
Si14 0.0111(2) 0.0078(3) 0.0127(3) 0.00397(14) 0.00199(7) 0.00392(13)
Al15 0.00853(12) 0.0145(2) 0.00616(16) 0.00322(15) 0.00161(7) 0.00726(10)
Al16 0.00740(12) 0.00848(18) 0.00731(16) -0.00021(14) -0.00010(7) 0.00424(9)
Al17 0.01147(14) 0.01036(19) 0.00699(16) 0.00079(15) 0.00040(7) 0.00518(9)
Al18 0.00790(13) 0.0145(2) 0.0167(2) -0.00277(17) -0.00139(9) 0.00727(11)
Al19 0.00740(12) 0.0135(2) 0.01201(18) -0.00240(16) -0.00120(8) 0.00674(10)
Al20 0.0267(2) 0.00734(19) 0.00610(17) 0.00153(15) 0.00076(8) 0.00367(10)
Al21 0.00808(12) 0.00962(12) 0.00629(11) -0.00105(10) -0.00106(10) 0.00573(11)
Al22 0.00983(13) 0.01050(13) 0.00666(11) 0.00144(10) -0.00007(10) 0.00460(11)

loop_
_atom_type_symbol
_atom_type_description
_atom_type_scat_dispersion_real
_atom_type_scat_dispersion_imag
_atom_type_scat_source
Al Al 0.0645 0.0514 'International Tables Vol C Tables 4.2.6.8 and 6.1.1.4'
Ru Ru -1.2594 0.8363 'International Tables Vol C Tables 4.2.6.8 and 6.1.1.4'
Si Si 0.0817 0.0704 'International Tables Vol C Tables 4.2.6.8 and 6.1.1.4'

loop_
_geom_angle_atom_site_label_1
_geom_angle_atom_site_label_2
_geom_angle_atom_site_label_3
_geom_angle
_geom_angle_site_symmetry_1
_geom_angle_site_symmetry_3
Al20 Ru1 Al20 79.007(18) 3_565 .
Al20 Ru1 Al20 79.007(18) 3_565 2_665
Al20 Ru1 Al20 79.007(18) . 2_665
Al20 Ru1 Al14 67.375(9) 3_565 4_664
Al20 Ru1 Al14 135.784(17) . 4_664
Al20 Ru1 Al14 67.373(9) 2_665 4_664
Al20 Ru1 Al14 67.373(9) 3_565 5_564
Al20 Ru1 Al14 67.375(9) . 5_564
Al20 Ru1 Al14 135.785(17) 2_665 5_564
Al14 Ru1 Al14 119.934(1) 4_664 5_564
Al20 Ru1 Al14 135.785(17) 3_565 6_554
Al20 Ru1 Al14 67.373(9) . 6_554
Al20 Ru1 Al14 67.375(9) 2_665 6_554
Al14 Ru1 Al14 119.933(1) 4_664 6_554
Al14 Ru1 Al14 119.933(1) 5_564 6_554
Al20 Ru1 Al16 110.359(12) 3_565 5_564
Al20 Ru1 Al16 110.359(12) . 5_564
Al20 Ru1 Al16 167.507(16) 2_665 5_564
Al14 Ru1 Al16 107.840(11) 4_664 5_564
Al14 Ru1 Al16 56.709(14) 5_564 5_564
Al14 Ru1 Al16 107.839(11) 6_554 5_564
Al20 Ru1 Al16 110.359(12) 3_565 4_664
Al20 Ru1 Al16 167.507(16) . 4_664
Al20 Ru1 Al16 110.359(12) 2_665 4_664
Al14 Ru1 Al16 56.709(14) 4_664 4_664
Al14 Ru1 Al16 107.839(11) 5_564 4_664
Al14 Ru1 Al16 107.840(11) 6_554 4_664
Al16 Ru1 Al16 59.200(16) 5_564 4_664
Al20 Ru1 Al16 167.507(16) 3_565 6_554
Al20 Ru1 Al16 110.359(12) . 6_554
Al20 Ru1 Al16 110.359(12) 2_665 6_554
Al14 Ru1 Al16 107.839(11) 4_664 6_554
Al14 Ru1 Al16 107.840(11) 5_564 6_554
Al14 Ru1 Al16 56.709(14) 6_554 6_554
Al16 Ru1 Al16 59.200(16) 5_564 6_554
Al16 Ru1 Al16 59.200(16) 4_664 6_554
Al20 Ru1 Al17 123.158(7) 3_565 .
Al20 Ru1 Al17 59.451(14) . .
Al20 Ru1 Al17 123.158(6) 2_665 .
Al14 Ru1 Al17 164.765(16) 4_664 .
Al14 Ru1 Al17 61.885(4) 5_564 .
Al14 Ru1 Al17 61.883(4) 6_554 .
Al16 Ru1 Al17 59.375(8) 5_564 .
Al16 Ru1 Al17 108.057(14) 4_664 .
Al16 Ru1 Al17 59.375(8) 6_554 .
Al20 Ru1 Al17 59.450(14) 3_565 3_565
Al20 Ru1 Al17 123.158(7) . 3_565
Al20 Ru1 Al17 123.157(6) 2_665 3_565
Al14 Ru1 Al17 61.885(4) 4_664 3_565
Al14 Ru1 Al17 61.883(4) 5_564 3_565
Al14 Ru1 Al17 164.766(16) 6_554 3_565
Al16 Ru1 Al17 59.376(8) 5_564 3_565
Al16 Ru1 Al17 59.375(8) 4_664 3_565
Al16 Ru1 Al17 108.057(14) 6_554 3_565
Al17 Ru1 Al17 112.078(8) . 3_565
Al20 Ru1 Al17 123.158(6) 3_565 2_665
Al20 Ru1 Al17 123.158(6) . 2_665
Al20 Ru1 Al17 59.450(14) 2_665 2_665
Al14 Ru1 Al17 61.883(4) 4_664 2_665
Al14 Ru1 Al17 164.766(16) 5_564 2_665
Al14 Ru1 Al17 61.885(4) 6_554 2_665
Al16 Ru1 Al17 108.057(14) 5_564 2_665
Al16 Ru1 Al17 59.376(8) 4_664 2_665
Al16 Ru1 Al17 59.375(8) 6_554 2_665
Al17 Ru1 Al17 112.078(8) . 2_665
Al17 Ru1 Al17 112.078(8) 3_565 2_665
Al20 Ru2 Al20 139.88(2) . 16_556
Al20 Ru2 Al7B 77.7(2) . 2_665
Al20 Ru2 Al7B 77.7(2) 16_556 2_665
Al20 Ru2 Al7B 77.7(2) . 3_565
Al20 Ru2 Al7B 77.7(2) 16_556 3_565
Al7B Ru2 Al7B 103.0(17) 2_665 3_565
Al20 Ru2 Al21 128.249(7) . 11
Al20 Ru2 Al21 68.325(10) 16_556 11
Al7B Ru2 Al21 145.9(3) 2_665 11
Al7B Ru2 Al21 68.0(7) 3_565 11
Al20 Ru2 Al21 68.325(10) . 20
Al20 Ru2 Al21 128.249(7) 16_556 20
Al7B Ru2 Al21 145.9(3) 2_665 20
Al7B Ru2 Al21 68.0(7) 3_565 20
Al21 Ru2 Al21 63.488(13) 11 20
Al20 Ru2 Al21 68.326(10) . .
Al20 Ru2 Al21 128.248(7) 16_556 .
Al7B Ru2 Al21 68.0(7) 2_665 .
Al7B Ru2 Al21 145.9(3) 3_565 .
Al21 Ru2 Al21 137.300(15) 11 .
Al21 Ru2 Al21 100.447(14) 20 .
Al20 Ru2 Al21 128.248(7) . 16_556
Al20 Ru2 Al21 68.326(10) 16_556 16_556
Al7B Ru2 Al21 68.0(7) 2_665 16_556
Al7B Ru2 Al21 145.9(3) 3_565 16_556
Al21 Ru2 Al21 100.447(14) 11 16_556
Al21 Ru2 Al21 137.301(15) 20 16_556
Al21 Ru2 Al21 63.486(13) . 16_556
Al20 Ru2 Al8 110.059(12) . .
Al20 Ru2 Al8 110.059(12) 16_556 .
Al7B Ru2 Al8 128.5(9) 2_665 .
Al7B Ru2 Al8 128.5(9) 3_565 .
Al21 Ru2 Al8 68.650(8) 11 .
Al21 Ru2 Al8 68.650(8) 20 .
Al21 Ru2 Al8 68.650(8) . .
Al21 Ru2 Al8 68.651(8) 16_556 .
Al20 Ru2 Al6 69.941(12) . .
Al20 Ru2 Al6 69.941(12) 16_556 .
Al7B Ru2 Al6 51.5(9) 2_665 .
Al7B Ru2 Al6 51.5(9) 3_565 .
Al21 Ru2 Al6 111.350(8) 11 .
Al21 Ru2 Al6 111.350(8) 20 .
Al21 Ru2 Al6 111.350(8) . .
Al21 Ru2 Al6 111.349(8) 16_556 .
Al8 Ru2 Al6 180.0 . .
Al20 Ru2 Al7A 80.256(9) . 2_665
Al20 Ru2 Al7A 80.257(9) 16_556 2_665
Al7B Ru2 Al7A 9.0(9) 2_665 2_665
Al7B Ru2 Al7A 111.9(9) 3_565 2_665
Al21 Ru2 Al7A 148.006(7) 11 2_665
Al21 Ru2 Al7A 148.006(7) 20 2_665
Al21 Ru2 Al7A 60.74(2) . 2_665
Al21 Ru2 Al7A 60.73(2) 16_556 2_665
Al8 Ru2 Al7A 119.57(2) . 2_665
Al6 Ru2 Al7A 60.43(2) . 2_665
Al20 Ru2 Al7A 80.257(9) . 3_565
Al20 Ru2 Al7A 80.257(9) 16_556 3_565
Al7B Ru2 Al7A 111.9(9) 2_665 3_565
Al7B Ru2 Al7A 9.0(9) 3_565 3_565
Al21 Ru2 Al7A 60.74(2) 11 3_565
Al21 Ru2 Al7A 60.74(2) 20 3_565
Al21 Ru2 Al7A 148.007(7) . 3_565
Al21 Ru2 Al7A 148.007(7) 16_556 3_565
Al8 Ru2 Al7A 119.57(2) . 3_565
Al6 Ru2 Al7A 60.43(2) . 3_565
Al7A Ru2 Al7A 120.87(5) 2_665 3_565
Al14 Ru3 Al18 130.675(14) 4_654 5_554
Al14 Ru3 Al18 130.672(14) 4_654 6_654
Al18 Ru3 Al18 80.02(2) 5_554 6_654
Al14 Ru3 Al15 80.614(17) 4_654 .
Al18 Ru3 Al15 73.100(15) 5_554 .
Al18 Ru3 Al15 73.101(15) 6_654 .
Al14 Ru3 Al21 88.347(10) 4_654 19_655
Al18 Ru3 Al21 140.978(15) 5_554 19_655
Al18 Ru3 Al21 71.822(14) 6_654 19_655
Al15 Ru3 Al21 121.281(7) . 19_655
Al14 Ru3 Al21 88.348(10) 4_654 3
Al18 Ru3 Al21 71.822(14) 5_554 3
Al18 Ru3 Al21 140.979(15) 6_654 3
Al15 Ru3 Al21 121.280(7) . 3
Al21 Ru3 Al21 115.742(15) 19_655 3
Al14 Ru3 Al9 153.23(2) 4_654 .
Al18 Ru3 Al9 66.379(16) 5_554 .
Al18 Ru3 Al9 66.380(16) 6_654 .
Al15 Ru3 Al9 126.15(2) . .
Al21 Ru3 Al9 77.676(11) 19_655 .
Al21 Ru3 Al9 77.677(11) 3 .
Al14 Ru3 Al22 63.670(9) 4_654 20_655
Al18 Ru3 Al22 131.647(15) 5_554 20_655
Al18 Ru3 Al22 67.374(14) 6_654 20_655
Al15 Ru3 Al22 64.022(9) . 20_655
Al21 Ru3 Al22 59.536(9) 19_655 20_655
Al21 Ru3 Al22 151.057(11) 3 20_655
Al9 Ru3 Al22 124.259(8) . 20_655
Al14 Ru3 Al22 63.671(9) 4_654 .
Al18 Ru3 Al22 67.377(14) 5_554 .
Al18 Ru3 Al22 131.648(15) 6_654 .
Al15 Ru3 Al22 64.021(8) . .
Al21 Ru3 Al22 151.056(11) 19_655 .
Al21 Ru3 Al22 59.536(9) 3 .
Al9 Ru3 Al22 124.260(8) . .
Al22 Ru3 Al22 109.377(14) 20_655 .
Al14 Ru3 Al7A 93.26(2) 4_654 1_545
Al18 Ru3 Al7A 111.389(19) 5_554 1_545
Al18 Ru3 Al7A 111.389(19) 6_654 1_545
Al15 Ru3 Al7A 173.87(2) . 1_545
Al21 Ru3 Al7A 58.092(7) 19_655 1_545
Al21 Ru3 Al7A 58.093(7) 3 1_545
Al9 Ru3 Al7A 59.98(2) . 1_545
Al22 Ru3 Al7A 113.282(11) 20_655 1_545
Al22 Ru3 Al7A 113.283(11) . 1_545
Al13 Ru4 Al19 75.408(13) . 6_554
Al13 Ru4 Al19 75.408(13) . 5_554
Al19 Ru4 Al19 77.76(2) 6_554 5_554
Al13 Ru4 Al21 127.888(7) . 20
Al19 Ru4 Al21 129.760(14) 6_554 20
Al19 Ru4 Al21 69.446(13) 5_554 20
Al13 Ru4 Al21 127.888(7) . .
Al19 Ru4 Al21 69.446(13) 6_554 .
Al19 Ru4 Al21 129.759(14) 5_554 .
Al21 Ru4 Al21 104.200(14) 20 .
Al13 Ru4 Al20 132.313(15) . .
Al19 Ru4 Al20 135.582(12) 6_554 .
Al19 Ru4 Al20 135.582(12) 5_554 .
Al21 Ru4 Al20 66.241(9) 20 .
Al21 Ru4 Al20 66.241(9) . .
Al13 Ru4 Al17 70.830(15) . .
Al19 Ru4 Al17 127.804(13) 6_554 .
Al19 Ru4 Al17 127.804(13) 5_554 .
Al21 Ru4 Al17 102.421(10) 20 .
Al21 Ru4 Al17 102.422(10) . .
Al20 Ru4 Al17 61.484(15) . .
Al13 Ru4 Al22 73.591(8) . 2
Al19 Ru4 Al22 68.626(14) 6_554 2
Al19 Ru4 Al22 138.763(14) 5_554 2
Al21 Ru4 Al22 151.680(11) 20 2
Al21 Ru4 Al22 58.459(9) . 2
Al20 Ru4 Al22 85.651(9) . 2
Al17 Ru4 Al22 64.372(7) . 2
Al13 Ru4 Al22 73.591(8) . 21
Al19 Ru4 Al22 138.763(14) 6_554 21
Al19 Ru4 Al22 68.626(14) 5_554 21
Al21 Ru4 Al22 58.459(9) 20 21
Al21 Ru4 Al22 151.681(11) . 21
Al20 Ru4 Al22 85.651(9) . 21
Al17 Ru4 Al22 64.372(7) . 21
Al22 Ru4 Al22 125.564(14) 2 21
Al13 Ru4 Al8 128.417(18) . .
Al19 Ru4 Al8 65.132(15) 6_554 .
Al19 Ru4 Al8 65.132(15) 5_554 .
Al21 Ru4 Al8 66.875(10) 20 .
Al21 Ru4 Al8 66.874(10) . .
Al20 Ru4 Al8 99.270(18) . .
Al17 Ru4 Al8 160.754(18) . .
Al22 Ru4 Al8 117.218(7) 2 .
Al22 Ru4 Al8 117.218(7) 21 .
Al12 Ru5 Al11 74.828(11) . 17_556
Al12 Ru5 Al11 74.828(11) . 6
Al11 Ru5 Al11 135.086(15) 17_556 6
Al12 Ru5 Al16 129.055(13) . 14_566
Al11 Ru5 Al16 61.857(14) 17_556 14_566
Al11 Ru5 Al16 118.507(12) 6 14_566
Al12 Ru5 Al16 129.055(13) . 15_556
Al11 Ru5 Al16 118.507(12) 17_556 15_556
Al11 Ru5 Al16 61.857(14) 6 15_556
Al16 Ru5 Al16 61.78(2) 14_566 15_556
Al12 Ru5 Al22 77.483(11) . 22_556
Al11 Ru5 Al22 67.737(8) 17_556 22_556
Al11 Ru5 Al22 134.485(10) 6 22_556
Al16 Ru5 Al22 107.002(12) 14_566 22_556
Al16 Ru5 Al22 153.145(12) 15_556 22_556
Al12 Ru5 Al22 77.483(11) . 6
Al11 Ru5 Al22 134.485(10) 17_556 6
Al11 Ru5 Al22 67.737(8) 6 6
Al16 Ru5 Al22 153.145(13) 14_566 6
Al16 Ru5 Al22 107.002(12) 15_556 6
Al22 Ru5 Al22 71.477(15) 22_556 6
Al12 Ru5 Al17 76.435(15) . 16_556
Al11 Ru5 Al17 70.618(4) 17_556 16_556
Al11 Ru5 Al17 70.618(4) 6 16_556
Al16 Ru5 Al17 65.255(12) 14_566 16_556
Al16 Ru5 Al17 65.255(12) 15_556 16_556
Al22 Ru5 Al17 135.200(10) 22_556 16_556
Al22 Ru5 Al17 135.200(10) 6 16_556
Al12 Ru5 Al15 140.471(12) . 5_565
Al11 Ru5 Al15 82.023(14) 17_556 5_565
Al11 Ru5 Al15 140.184(15) 6 5_565
Al16 Ru5 Al15 59.889(12) 14_566 5_565
Al16 Ru5 Al15 90.122(14) 15_556 5_565
Al22 Ru5 Al15 64.117(12) 22_556 5_565
Al22 Ru5 Al15 97.853(12) 6 5_565
Al17 Ru5 Al15 125.100(12) 16_556 5_565
Al12 Ru5 Al15 140.471(12) . 6
Al11 Ru5 Al15 140.184(15) 17_556 6
Al11 Ru5 Al15 82.023(14) 6 6
Al16 Ru5 Al15 90.122(14) 14_566 6
Al16 Ru5 Al15 59.889(12) 15_556 6
Al22 Ru5 Al15 97.853(12) 22_556 6
Al22 Ru5 Al15 64.117(12) 6 6
Al17 Ru5 Al15 125.100(12) 16_556 6
Al15 Ru5 Al15 58.77(2) 5_565 6
Al7B Al6 Al7B 120.001(3) 2_665 .
Al7B Al6 Al7B 120.0 2_665 3_565
Al7B Al6 Al7B 120.000(4) . 3_565
Al7B Al6 Ru2 60.0 2_665 .
Al7B Al6 Ru2 180.0 . .
Al7B Al6 Ru2 60.000(1) 3_565 .
Al7B Al6 Ru2 60.0 2_665 3_565
Al7B Al6 Ru2 60.000(3) . 3_565
Al7B Al6 Ru2 180.0 3_565 3_565
Ru2 Al6 Ru2 120.0 . 3_565
Al7B Al6 Ru2 180.0 2_665 2_665
Al7B Al6 Ru2 60.000(4) . 2_665
Al7B Al6 Ru2 60.000(1) 3_565 2_665
Ru2 Al6 Ru2 120.0 . 2_665
Ru2 Al6 Ru2 120.0 3_565 2_665
Al7B Al6 Al7A 120.001(1) 2_665 .
Al7B Al6 Al7A 0.000(3) . .
Al7B Al6 Al7A 120.000(1) 3_565 .
Ru2 Al6 Al7A 180.0 . .
Ru2 Al6 Al7A 60.0 3_565 .
Ru2 Al6 Al7A 60.0 2_665 .
Al7B Al6 Al7A 0.0 2_665 2_665
Al7B Al6 Al7A 120.000(3) . 2_665
Al7B Al6 Al7A 120.0 3_565 2_665
Ru2 Al6 Al7A 60.0 . 2_665
Ru2 Al6 Al7A 60.0 3_565 2_665
Ru2 Al6 Al7A 180.0 2_665 2_665
Al7A Al6 Al7A 120.0 . 2_665
Al7B Al6 Al7A 120.0 2_665 3_565
Al7B Al6 Al7A 120.000(3) . 3_565
Al7B Al6 Al7A 0.0 3_565 3_565
Ru2 Al6 Al7A 60.0 . 3_565
Ru2 Al6 Al7A 180.0 3_565 3_565
Ru2 Al6 Al7A 60.0 2_665 3_565
Al7A Al6 Al7A 120.0 . 3_565
Al7A Al6 Al7A 120.0 2_665 3_565
Al7B Al6 Al20 71.942(4) 2_665 .
Al7B Al6 Al20 128.312(10) . .
Al7B Al6 Al20 71.943(4) 3_565 .
Ru2 Al6 Al20 51.688(10) . .
Ru2 Al6 Al20 108.057(4) 3_565 .
Ru2 Al6 Al20 108.057(4) 2_665 .
Al7A Al6 Al20 128.312(10) . .
Al7A Al6 Al20 71.943(4) 2_665 .
Al7A Al6 Al20 71.943(4) 3_565 .
Al7B Al6 Al20 71.943(4) 2_665 18_566
Al7B Al6 Al20 71.943(5) . 18_566
Al7B Al6 Al20 128.312(10) 3_565 18_566
Ru2 Al6 Al20 108.057(4) . 18_566
Ru2 Al6 Al20 51.688(10) 3_565 18_566
Ru2 Al6 Al20 108.057(4) 2_665 18_566
Al7A Al6 Al20 71.943(4) . 18_566
Al7A Al6 Al20 71.942(4) 2_665 18_566
Al7A Al6 Al20 128.312(10) 3_565 18_566
Al20 Al6 Al20 143.885(8) . 18_566
Al7B Al6 Al20 71.943(4) 2_665 3_565
Al7B Al6 Al20 71.943(4) . 3_565
Al7B Al6 Al20 128.312(10) 3_565 3_565
Ru2 Al6 Al20 108.057(4) . 3_565
Ru2 Al6 Al20 51.688(10) 3_565 3_565
Ru2 Al6 Al20 108.057(4) 2_665 3_565
Al7A Al6 Al20 71.943(4) . 3_565
Al7A Al6 Al20 71.942(4) 2_665 3_565
Al7A Al6 Al20 128.312(10) 3_565 3_565
Al20 Al6 Al20 64.943(15) . 3_565
Al20 Al6 Al20 103.376(19) 18_566 3_565
Al21 Al7A Al21 61.911(17) 10_665 19_665
Al21 Al7A Ru2 148.042(19) 10_665 3_565
Al21 Al7A Ru2 148.042(19) 19_665 3_565
Al21 Al7A Ru2 58.529(8) 10_665 2_665
Al21 Al7A Ru2 58.529(8) 19_665 2_665
Ru2 Al7A Ru2 119.13(5) 3_565 2_665
Al21 Al7A Al21 142.41(5) 10_665 3_565
Al21 Al7A Al21 105.27(3) 19_665 3_565
Ru2 Al7A Al21 58.528(8) 3_565 3_565
Ru2 Al7A Al21 148.042(19) 2_665 3_565
Al21 Al7A Al21 105.27(3) 10_665 18_566
Al21 Al7A Al21 142.41(5) 19_665 18_566
Ru2 Al7A Al21 58.528(8) 3_565 18_566
Ru2 Al7A Al21 148.042(19) 2_665 18_566
Al21 Al7A Al21 61.910(17) 3_565 18_566
Al21 Al7A Al6 108.79(3) 10_665 .
Al21 Al7A Al6 108.79(3) 19_665 .
Ru2 Al7A Al6 59.57(2) 3_565 .
Ru2 Al7A Al6 59.57(2) 2_665 .
Al21 Al7A Al6 108.79(3) 3_565 .
Al21 Al7A Al6 108.79(3) 18_566 .
Al21 Al7A Al9 71.21(3) 10_665 1_565
Al21 Al7A Al9 71.21(3) 19_665 1_565
Ru2 Al7A Al9 120.43(2) 3_565 1_565
Ru2 Al7A Al9 120.43(2) 2_665 1_565
Al21 Al7A Al9 71.21(3) 3_565 1_565
Al21 Al7A Al9 71.21(3) 18_566 1_565
Al6 Al7A Al9 180.0 . 1_565
Al21 Al7A Ru3 52.814(14) 10_665 16_566
Al21 Al7A Ru3 102.36(3) 19_665 16_566
Ru2 Al7A Ru3 107.872(5) 3_565 16_566
Ru2 Al7A Ru3 107.872(5) 2_665 16_566
Al21 Al7A Ru3 102.36(3) 3_565 16_566
Al21 Al7A Ru3 52.815(14) 18_566 16_566
Al6 Al7A Ru3 127.29(2) . 16_566
Al9 Al7A Ru3 52.71(2) 1_565 16_566
Al21 Al7A Ru3 102.36(3) 10_665 1_565
Al21 Al7A Ru3 52.814(14) 19_665 1_565
Ru2 Al7A Ru3 107.872(5) 3_565 1_565
Ru2 Al7A Ru3 107.872(5) 2_665 1_565
Al21 Al7A Ru3 52.815(14) 3_565 1_565
Al21 Al7A Ru3 102.36(3) 18_566 1_565
Al6 Al7A Ru3 127.29(2) . 1_565
Al9 Al7A Ru3 52.71(2) 1_565 1_565
Ru3 Al7A Ru3 105.42(4) 16_566 1_565
Al6 Al7B Ru2 68.5(9) . 3_565
Al6 Al7B Ru2 68.5(9) . 2_665
Ru2 Al7B Ru2 137.0(17) 3_565 2_665
Al6 Al7B Al21 117.3(7) . 10_665
Ru2 Al7B Al21 149.6(3) 3_565 10_665
Ru2 Al7B Al21 58.28(13) 2_665 10_665
Al6 Al7B Al21 117.3(7) . 19_665
Ru2 Al7B Al21 149.6(3) 3_565 19_665
Ru2 Al7B Al21 58.28(13) 2_665 19_665
Al21 Al7B Al21 57.7(4) 10_665 19_665
Al6 Al7B Al21 117.3(7) . 18_566
Ru2 Al7B Al21 58.28(14) 3_565 18_566
Ru2 Al7B Al21 149.6(3) 2_665 18_566
Al21 Al7B Al21 96.4(8) 10_665 18_566
Al21 Al7B Al21 125.3(14) 19_665 18_566
Al6 Al7B Al21 117.3(7) . 3_565
Ru2 Al7B Al21 58.28(14) 3_565 3_565
Ru2 Al7B Al21 149.6(3) 2_665 3_565
Al21 Al7B Al21 125.3(14) 10_665 3_565
Al21 Al7B Al21 96.4(8) 19_665 3_565
Al21 Al7B Al21 57.7(4) 18_566 3_565
Ru2 Al8 Ru4 72.344(14) . .
Ru2 Al8 Ru4 72.344(14) . 16_556
Ru4 Al8 Ru4 144.69(3) . 16_556
Ru2 Al8 Al19 111.054(15) . 6_554
Ru4 Al8 Al19 52.331(6) . 6_554
Ru4 Al8 Al19 145.998(9) 16_556 6_554
Ru2 Al8 Al19 111.054(15) . 15_556
Ru4 Al8 Al19 145.998(9) . 15_556
Ru4 Al8 Al19 52.331(6) 16_556 15_556
Al19 Al8 Al19 98.165(18) 6_554 15_556
Ru2 Al8 Al19 111.054(15) . 5_554
Ru4 Al8 Al19 52.331(6) . 5_554
Ru4 Al8 Al19 145.998(9) 16_556 5_554
Al19 Al8 Al19 66.41(2) 6_554 5_554
Al19 Al8 Al19 137.89(3) 15_556 5_554
Ru2 Al8 Al19 111.054(15) . 14_556
Ru4 Al8 Al19 145.998(9) . 14_556
Ru4 Al8 Al19 52.331(6) 16_556 14_556
Al19 Al8 Al19 137.89(3) 6_554 14_556
Al19 Al8 Al19 66.41(2) 15_556 14_556
Al19 Al8 Al19 98.165(18) 5_554 14_556
Ru2 Al8 Al21 55.080(13) . .
Ru4 Al8 Al21 52.050(9) . .
Ru4 Al8 Al21 105.529(17) 16_556 .
Al19 Al8 Al21 59.009(11) 6_554 .
Al19 Al8 Al21 100.666(12) 15_556 .
Al19 Al8 Al21 103.074(9) 5_554 .
Al19 Al8 Al21 157.848(17) 14_556 .
Ru2 Al8 Al21 55.079(13) . 11
Ru4 Al8 Al21 105.530(17) . 11
Ru4 Al8 Al21 52.049(9) 16_556 11
Al19 Al8 Al21 157.849(18) 6_554 11
Al19 Al8 Al21 103.072(9) 15_556 11
Al19 Al8 Al21 100.668(12) 5_554 11
Al19 Al8 Al21 59.009(11) 14_556 11
Al21 Al8 Al21 110.16(3) . 11
Ru2 Al8 Al21 55.079(13) . 20
Ru4 Al8 Al21 52.049(9) . 20
Ru4 Al8 Al21 105.530(17) 16_556 20
Al19 Al8 Al21 103.072(9) 6_554 20
Al19 Al8 Al21 157.849(18) 15_556 20
Al19 Al8 Al21 59.009(11) 5_554 20
Al19 Al8 Al21 100.668(12) 14_556 20
Al21 Al8 Al21 85.157(19) . 20
Al21 Al8 Al21 55.185(14) 11 20
Ru2 Al8 Al21 55.080(13) . 16_556
Ru4 Al8 Al21 105.529(17) . 16_556
Ru4 Al8 Al21 52.050(9) 16_556 16_556
Al19 Al8 Al21 100.666(12) 6_554 16_556
Al19 Al8 Al21 59.009(11) 15_556 16_556
Al19 Al8 Al21 157.848(17) 5_554 16_556
Al19 Al8 Al21 103.073(9) 14_556 16_556
Al21 Al8 Al21 55.183(14) . 16_556
Al21 Al8 Al21 85.157(19) 11 16_556
Al21 Al8 Al21 110.16(3) 20 16_556
Ru3 Al9 Ru3 134.63(3) 16_556 .
Ru3 Al9 Al18 144.510(11) 16_556 5_554
Ru3 Al9 Al18 55.807(7) . 5_554
Ru3 Al9 Al18 55.807(7) 16_556 14_556
Ru3 Al9 Al18 144.510(11) . 14_556
Al18 Al9 Al18 96.46(2) 5_554 14_556
Ru3 Al9 Al18 55.808(7) 16_556 15_656
Ru3 Al9 Al18 144.508(11) . 15_656
Al18 Al9 Al18 141.83(3) 5_554 15_656
Al18 Al9 Al18 70.96(2) 14_556 15_656
Ru3 Al9 Al18 144.508(11) 16_556 6_654
Ru3 Al9 Al18 55.808(7) . 6_654
Al18 Al9 Al18 70.96(2) 5_554 6_654
Al18 Al9 Al18 141.83(3) 14_556 6_654
Al18 Al9 Al18 96.45(2) 15_656 6_654
Ru3 Al9 Al7A 67.314(15) 16_556 1_545
Ru3 Al9 Al7A 67.314(15) . 1_545
Al18 Al9 Al7A 109.087(16) 5_554 1_545
Al18 Al9 Al7A 109.087(16) 14_556 1_545
Al18 Al9 Al7A 109.087(16) 15_656 1_545
Al18 Al9 Al7A 109.087(16) 6_654 1_545
Al21 Si10 Al21 64.990(13) 12_665 21_665
Al21 Si10 Al21 176.33(3) 12_665 2_665
Al21 Si10 Al21 114.881(13) 21_665 2_665
Al21 Si10 Al21 114.881(13) 12_665 17_666
Al21 Si10 Al21 176.33(3) 21_665 17_666
Al21 Si10 Al21 64.988(13) 2_665 17_666
Al21 Si10 Al19 65.880(10) 12_665 13_666
Al21 Si10 Al19 116.577(15) 21_665 13_666
Al21 Si10 Al19 116.576(15) 2_665 13_666
Al21 Si10 Al19 65.880(10) 17_666 13_666
Al21 Si10 Al19 116.577(15) 12_665 4_664
Al21 Si10 Al19 65.880(10) 21_665 4_664
Al21 Si10 Al19 65.880(10) 2_665 4_664
Al21 Si10 Al19 116.576(15) 17_666 4_664
Al19 Si10 Al19 105.64(3) 13_666 4_664
Al21 Si10 Al18 111.588(17) 12_665 4_664
Al21 Si10 Al18 65.667(11) 21_665 4_664
Al21 Si10 Al18 65.669(11) 2_665 4_664
Al21 Si10 Al18 111.589(17) 17_666 4_664
Al19 Si10 Al18 173.73(3) 13_666 4_664
Al19 Si10 Al18 80.634(15) 4_664 4_664
Al21 Si10 Al18 65.667(11) 12_665 13_666
Al21 Si10 Al18 111.588(17) 21_665 13_666
Al21 Si10 Al18 111.589(17) 2_665 13_666
Al21 Si10 Al18 65.669(11) 17_666 13_666
Al19 Si10 Al18 80.634(15) 13_666 13_666
Al19 Si10 Al18 173.73(3) 4_664 13_666
Al18 Si10 Al18 93.09(3) 4_664 13_666
Ru5 Al11 Ru5 148.12(2) 18_556 5_554
Ru5 Al11 Al16 145.672(14) 18_556 16_556
Ru5 Al11 Al16 59.952(8) 5_554 16_556
Ru5 Al11 Al16 59.952(8) 18_556 4_654
Ru5 Al11 Al16 145.672(14) 5_554 4_654
Al16 Al11 Al16 107.41(2) 16_556 4_654
Ru5 Al11 Al22 114.381(11) 18_556 .
Ru5 Al11 Al22 56.982(8) 5_554 .
Al16 Al11 Al22 98.405(12) 16_556 .
Al16 Al11 Al22 97.965(12) 4_654 .
Ru5 Al11 Al22 56.982(8) 18_556 8
Ru5 Al11 Al22 114.382(11) 5_554 8
Al16 Al11 Al22 97.965(12) 16_556 8
Al16 Al11 Al22 98.405(12) 4_654 8
Al22 Al11 Al22 152.17(2) . 8
Ru5 Al11 Al12 49.249(10) 18_556 18_556
Ru5 Al11 Al12 98.879(16) 5_554 18_556
Al16 Al11 Al12 145.156(14) 16_556 18_556
Al16 Al11 Al12 104.699(10) 4_654 18_556
Al22 Al11 Al12 90.158(15) . 18_556
Al22 Al11 Al12 63.940(13) 8 18_556
Ru5 Al12 Si12 121.045(4) . 14_556
Ru5 Al12 Si12 121.044(4) . 15_556
Si12 Al12 Si12 107.821(19) 14_556 15_556
Ru5 Al12 Al13 121.700(17) . 6
Si12 Al12 Al13 109.244(15) 14_556 6
Si12 Al12 Al13 61.310(14) 15_556 6
Ru5 Al12 Al13 121.700(17) . 5
Si12 Al12 Al13 61.311(14) 14_556 5
Si12 Al12 Al13 109.244(15) 15_556 5
Al13 Al12 Al13 60.13(2) 6 5
Ru5 Al12 Al13 118.090(19) . 16_556
Si12 Al12 Al13 60.399(16) 14_556 16_556
Si12 Al12 Al13 60.400(16) 15_556 16_556
Al13 Al12 Al13 111.055(19) 6 16_556
Al13 Al12 Al13 111.055(19) 5 16_556
Ru5 Al12 Al11 55.923(8) . 17_556
Si12 Al12 Al11 149.53(3) 14_556 17_556
Si12 Al12 Al11 65.169(8) 15_556 17_556
Al13 Al12 Al11 93.515(11) 6 17_556
Al13 Al12 Al11 148.866(16) 5 17_556
Al13 Al12 Al11 93.048(12) 16_556 17_556
Ru5 Al12 Al11 55.923(8) . 6
Si12 Al12 Al11 65.170(8) 14_556 6
Si12 Al12 Al11 149.53(3) 15_556 6
Al13 Al12 Al11 148.866(16) 6 6
Al13 Al12 Al11 93.515(11) 5 6
Al13 Al12 Al11 93.048(12) 16_556 6
Al11 Al12 Al11 104.955(15) 17_556 6
Ru4 Al13 Si12 124.466(13) . 5_554
Ru4 Al13 Si12 124.465(13) . 6_554
Si12 Al13 Si12 104.49(2) 5_554 6_554
Ru4 Al13 Al13 118.904(9) . 2
Si12 Al13 Al13 106.841(12) 5_554 2
Si12 Al13 Al13 59.937(11) 6_554 2
Ru4 Al13 Al13 118.904(9) . 3
Si12 Al13 Al13 59.937(11) 5_554 3
Si12 Al13 Al13 106.841(12) 6_554 3
Al13 Al13 Al13 60.0 2 3
Ru4 Al13 Si12 126.71(2) . 16_556
Si12 Al13 Si12 58.289(11) 5_554 16_556
Si12 Al13 Si12 58.292(11) 6_554 16_556
Al13 Al13 Si12 106.687(11) 2 16_556
Al13 Al13 Si12 106.686(11) 3 16_556
Ru4 Al13 Al17 59.366(13) . .
Si12 Al13 Al17 95.008(14) 5_554 .
Si12 Al13 Al17 95.008(13) 6_554 .
Al13 Al13 Al17 149.836(1) 2 .
Al13 Al13 Al17 149.836(1) 3 .
Si12 Al13 Al17 67.344(16) 16_556 .
Ru3 Al14 Al16 155.82(2) 4_655 .
Ru3 Al14 Ru1 140.94(2) 4_655 4_665
Al16 Al14 Ru1 63.238(15) . 4_665
Ru3 Al14 Al22 64.258(11) 4_655 23_556
Al16 Al14 Al22 104.100(15) . 23_556
Ru1 Al14 Al22 124.887(10) 4_665 23_556
Ru3 Al14 Al22 64.259(11) 4_655 4_655
Al16 Al14 Al22 104.100(15) . 4_655
Ru1 Al14 Al22 124.890(11) 4_665 4_655
Al22 Al14 Al22 110.19(2) 23_556 4_655
Ru3 Al14 Al20 95.128(16) 4_655 5
Al16 Al14 Al20 104.880(18) . 5
Ru1 Al14 Al20 53.849(13) 4_665 5
Al22 Al14 Al20 83.694(13) 23_556 5
Al22 Al14 Al20 143.41(2) 4_655 5
Ru3 Al14 Al20 95.128(16) 4_655 6_655
Al16 Al14 Al20 104.880(18) . 6_655
Ru1 Al14 Al20 53.851(13) 4_665 6_655
Al22 Al14 Al20 143.41(2) 23_556 6_655
Al22 Al14 Al20 83.694(13) 4_655 6_655
Al20 Al14 Al20 67.63(2) 5 6_655
Ru3 Al14 Al17 121.551(12) 4_655 5
Al16 Al14 Al17 62.230(12) . 5
Ru1 Al14 Al17 64.917(12) 4_665 5
Al22 Al14 Al17 62.558(11) 23_556 5
Al22 Al14 Al17 159.42(2) 4_655 5
Al20 Al14 Al17 57.057(13) 5 5
Al20 Al14 Al17 113.84(2) 6_655 5
Ru3 Al14 Al17 121.552(12) 4_655 6_655
Al16 Al14 Al17 62.230(12) . 6_655
Ru1 Al14 Al17 64.919(12) 4_665 6_655
Al22 Al14 Al17 159.42(2) 23_556 6_655
Al22 Al14 Al17 62.558(11) 4_655 6_655
Al20 Al14 Al17 113.84(2) 5 6_655
Al20 Al14 Al17 57.057(13) 6_655 6_655
Al17 Al14 Al17 116.80(2) 5 6_655
Ru3 Al15 Al15 116.622(10) . 2_655
Ru3 Al15 Al15 116.622(10) . 3_665
Al15 Al15 Al15 60.0 2_655 3_665
Ru3 Al15 Al16 148.12(2) . 16_556
Al15 Al15 Al16 90.628(13) 2_655 16_556
Al15 Al15 Al16 90.628(13) 3_665 16_556
Ru3 Al15 Ru5 118.789(10) . 6_654
Al15 Al15 Ru5 60.617(11) 2_655 6_654
Al15 Al15 Ru5 111.200(10) 3_665 6_654
Al16 Al15 Ru5 58.885(8) 16_556 6_654
Ru3 Al15 Ru5 118.789(10) . 5_554
Al15 Al15 Ru5 111.201(10) 2_655 5_554
Al15 Al15 Ru5 60.617(11) 3_665 5_554
Al16 Al15 Ru5 58.885(8) 16_556 5_554
Ru5 Al15 Ru5 116.922(16) 6_654 5_554
Ru3 Al15 Al22 62.903(11) . 20_655
Al15 Al15 Al22 94.406(11) 2_655 20_655
Al15 Al15 Al22 152.244(12) 3_665 20_655
Al16 Al15 Al22 100.923(15) 16_556 20_655
Ru5 Al15 Al22 56.932(8) 6_654 20_655
Ru5 Al15 Al22 146.29(2) 5_554 20_655
Ru3 Al15 Al22 62.905(11) . .
Al15 Al15 Al22 152.245(12) 2_655 .
Al15 Al15 Al22 94.407(11) 3_665 .
Al16 Al15 Al22 100.922(15) 16_556 .
Ru5 Al15 Al22 146.29(2) 6_654 .
Ru5 Al15 Al22 56.931(8) 5_554 .
Al22 Al15 Al22 107.82(2) 20_655 .
Ru3 Al15 Al18 53.316(9) . 5_554
Al15 Al15 Al18 95.564(12) 2_655 5_554
Al15 Al15 Al18 63.776(10) 3_665 5_554
Al16 Al15 Al18 145.184(11) 16_556 5_554
Ru5 Al15 Al18 150.250(18) 6_654 5_554
Ru5 Al15 Al18 87.118(10) 5_554 5_554
Al22 Al15 Al18 112.653(17) 20_655 5_554
Al22 Al15 Al18 60.942(13) . 5_554
Ru3 Al15 Al18 53.316(9) . 6_654
Al15 Al15 Al18 63.776(10) 2_655 6_654
Al15 Al15 Al18 95.564(12) 3_665 6_654
Al16 Al15 Al18 145.183(11) 16_556 6_654
Ru5 Al15 Al18 87.117(10) 6_654 6_654
Ru5 Al15 Al18 150.251(18) 5_554 6_654
Al22 Al15 Al18 60.939(13) 20_655 6_654
Al22 Al15 Al18 112.656(17) . 6_654
Al18 Al15 Al18 65.21(2) 5_554 6_654
Al14 Al16 Ru5 118.184(9) . 14_556
Al14 Al16 Ru5 118.184(9) . 15_656
Ru5 Al16 Ru5 121.523(18) 14_556 15_656
Al14 Al16 Al15 155.45(3) . 16_556
Ru5 Al16 Al15 61.226(9) 14_556 16_556
Ru5 Al16 Al15 61.227(9) 15_656 16_556
Al14 Al16 Al11 79.368(15) . 16_556
Ru5 Al16 Al11 58.191(9) 14_556 16_556
Ru5 Al16 Al11 120.396(18) 15_656 16_556
Al15 Al16 Al11 80.900(15) 16_556 16_556
Al14 Al16 Al11 79.368(15) . 4_655
Ru5 Al16 Al11 120.396(18) 14_556 4_655
Ru5 Al16 Al11 58.191(9) 15_656 4_655
Al15 Al16 Al11 80.900(15) 16_556 4_655
Al11 Al16 Al11 72.59(2) 16_556 4_655
Al14 Al16 Al16 111.702(13) . 3_665
Ru5 Al16 Al16 59.108(10) 14_556 3_665
Ru5 Al16 Al16 111.049(10) 15_656 3_665
Al15 Al16 Al16 89.371(13) 16_556 3_665
Al11 Al16 Al16 112.747(10) 16_556 3_665
Al11 Al16 Al16 168.128(10) 4_655 3_665
Al14 Al16 Al16 111.702(13) . 2_655
Ru5 Al16 Al16 111.049(10) 14_556 2_655
Ru5 Al16 Al16 59.108(10) 15_656 2_655
Al15 Al16 Al16 89.371(13) 16_556 2_655
Al11 Al16 Al16 168.128(10) 16_556 2_655
Al11 Al16 Al16 112.747(10) 4_655 2_655
Al16 Al16 Al16 60.0 3_665 2_655
Al14 Al16 Ru1 60.053(15) . 4_665
Ru5 Al16 Ru1 110.100(11) 14_556 4_665
Ru5 Al16 Ru1 110.102(11) 15_656 4_665
Al15 Al16 Ru1 144.50(2) 16_556 4_665
Al11 Al16 Ru1 125.994(14) 16_556 4_665
Al11 Al16 Ru1 125.996(14) 4_655 4_665
Al16 Al16 Ru1 60.398(8) 3_665 4_665
Al16 Al16 Ru1 60.399(8) 2_655 4_665
Al14 Al16 Al17 65.146(11) . 5
Ru5 Al16 Al17 57.792(9) 14_556 5
Ru5 Al16 Al17 172.43(2) 15_656 5
Al15 Al16 Al17 118.979(12) 16_556 5
Al11 Al16 Al17 66.320(12) 16_556 5
Al11 Al16 Al17 129.228(18) 4_655 5
Al16 Al16 Al17 61.715(10) 3_665 5
Al16 Al16 Al17 113.550(11) 2_655 5
Ru1 Al16 Al17 64.981(12) 4_665 5
Al14 Al16 Al17 65.146(11) . 6_655
Ru5 Al16 Al17 172.43(2) 14_556 6_655
Ru5 Al16 Al17 57.792(9) 15_656 6_655
Al15 Al16 Al17 118.979(12) 16_556 6_655
Al11 Al16 Al17 129.228(18) 16_556 6_655
Al11 Al16 Al17 66.320(12) 4_655 6_655
Al16 Al16 Al17 113.550(11) 3_665 6_655
Al16 Al16 Al17 61.715(10) 2_655 6_655
Ru1 Al16 Al17 64.983(12) 4_665 6_655
Al17 Al16 Al17 121.72(2) 5 6_655
Ru5 Al17 Ru4 147.93(2) 16_556 .
Ru5 Al17 Al20 153.19(2) 16_556 .
Ru4 Al17 Al20 58.874(14) . .
Ru5 Al17 Al16 56.953(12) 16_556 6_554
Ru4 Al17 Al16 146.017(14) . 6_554
Al20 Al17 Al16 100.072(19) . 6_554
Ru5 Al17 Al16 56.953(12) 16_556 5_564
Ru4 Al17 Al16 146.017(14) . 5_564
Al20 Al17 Al16 100.072(19) . 5_564
Al16 Al17 Al16 56.57(2) 6_554 5_564
Ru5 Al17 Al14 105.850(15) 16_556 6_554
Ru4 Al17 Al14 93.615(14) . 6_554
Al20 Al17 Al14 60.401(14) . 6_554
Al16 Al17 Al14 52.624(13) 6_554 6_554
Al16 Al17 Al14 97.922(19) 5_564 6_554
Ru5 Al17 Al14 105.849(15) 16_556 5_564
Ru4 Al17 Al14 93.616(14) . 5_564
Al20 Al17 Al14 60.401(14) . 5_564
Al16 Al17 Al14 97.921(19) 6_554 5_564
Al16 Al17 Al14 52.624(13) 5_564 5_564
Al14 Al17 Al14 103.62(2) 6_554 5_564
Ru5 Al17 Al22 110.320(12) 16_556 2
Ru4 Al17 Al22 60.046(10) . 2
Al20 Al17 Al22 82.197(13) . 2
Al16 Al17 Al22 149.467(17) 6_554 2
Al16 Al17 Al22 92.949(12) 5_564 2
Al14 Al17 Al22 142.28(2) 6_554 2
Al14 Al17 Al22 56.479(11) 5_564 2
Ru5 Al17 Al22 110.320(12) 16_556 21
Ru4 Al17 Al22 60.046(10) . 21
Al20 Al17 Al22 82.196(13) . 21
Al16 Al17 Al22 92.949(12) 6_554 21
Al16 Al17 Al22 149.467(17) 5_564 21
Al14 Al17 Al22 56.478(11) 6_554 21
Al14 Al17 Al22 142.28(2) 5_564 21
Al22 Al17 Al22 117.42(2) 2 21
Ru5 Al17 Al13 98.129(17) 16_556 .
Ru4 Al17 Al13 49.805(12) . .
Al20 Al17 Al13 108.68(2) . .
Al16 Al17 Al13 139.605(16) 6_554 .
Al16 Al17 Al13 139.605(17) 5_564 .
Al14 Al17 Al13 120.698(13) 6_554 .
Al14 Al17 Al13 120.699(13) 5_564 .
Al22 Al17 Al13 64.443(11) 2 .
Al22 Al17 Al13 64.443(11) 21 .
Ru5 Al17 Ru1 101.882(16) 16_556 .
Ru4 Al17 Ru1 110.184(16) . .
Al20 Al17 Ru1 51.310(14) . .
Al16 Al17 Ru1 55.644(12) 6_554 .
Al16 Al17 Ru1 55.644(12) 5_564 .
Al14 Al17 Ru1 53.198(12) 6_554 .
Al14 Al17 Ru1 53.197(12) 5_564 .
Al22 Al17 Ru1 107.843(12) 2 .
Al22 Al17 Ru1 107.843(12) 21 .
Al13 Al17 Ru1 159.989(19) . .
Ru3 Al18 Ru3 155.31(2) 5_565 6
Ru3 Al18 Al9 125.99(2) 5_565 15_556
Ru3 Al18 Al9 57.814(12) 6 15_556
Ru3 Al18 Al9 57.813(12) 5_565 14_566
Ru3 Al18 Al9 125.99(2) 6 14_566
Al9 Al18 Al9 69.98(3) 15_556 14_566
Ru3 Al18 Si10 102.021(12) 5_565 13_666
Ru3 Al18 Si10 102.021(12) 6 13_666
Al9 Al18 Si10 72.055(15) 15_556 13_666
Al9 Al18 Si10 72.055(15) 14_566 13_666
Ru3 Al18 Al22 61.068(10) 5_565 22_556
Ru3 Al18 Al22 122.273(19) 6 22_556
Al9 Al18 Al22 165.41(2) 15_556 22_556
Al9 Al18 Al22 111.737(16) 14_566 22_556
Si10 Al18 Al22 94.407(18) 13_666 22_556
Ru3 Al18 Al22 122.273(19) 5_565 6
Ru3 Al18 Al22 61.069(10) 6 6
Al9 Al18 Al22 111.739(16) 15_556 6
Al9 Al18 Al22 165.41(2) 14_566 6
Si10 Al18 Al22 94.407(18) 13_666 6
Al22 Al18 Al22 62.786(17) 22_556 6
Ru3 Al18 Al21 54.558(8) 5_565 24_556
Ru3 Al18 Al21 149.39(2) 6 24_556
Al9 Al18 Al21 117.818(19) 15_556 24_556
Al9 Al18 Al21 67.734(17) 14_566 24_556
Si10 Al18 Al21 52.855(11) 13_666 24_556
Al22 Al18 Al21 53.475(11) 22_556 24_556
Al22 Al18 Al21 99.961(18) 6 24_556
Ru3 Al18 Al21 149.39(2) 5_565 5
Ru3 Al18 Al21 54.557(8) 6 5
Al9 Al18 Al21 67.734(17) 15_556 5
Al9 Al18 Al21 117.820(19) 14_566 5
Si10 Al18 Al21 52.856(11) 13_666 5
Al22 Al18 Al21 99.962(18) 22_556 5
Al22 Al18 Al21 53.475(11) 6 5
Al21 Al18 Al21 95.01(2) 24_556 5
Ru3 Al18 Al15 53.583(12) 5_565 5_565
Ru3 Al18 Al15 105.644(19) 6 5_565
Al9 Al18 Al15 137.67(2) 15_556 5_565
Al9 Al18 Al15 103.448(12) 14_566 5_565
Si10 Al18 Al15 147.850(16) 13_666 5_565
Al22 Al18 Al15 56.817(13) 22_556 5_565
Al22 Al18 Al15 85.011(16) 6 5_565
Al21 Al18 Al15 95.487(13) 24_556 5_565
Al21 Al18 Al15 138.351(19) 5 5_565
Ru3 Al18 Al15 105.644(19) 5_565 6
Ru3 Al18 Al15 53.583(12) 6 6
Al9 Al18 Al15 103.450(12) 15_556 6
Al9 Al18 Al15 137.67(2) 14_566 6
Si10 Al18 Al15 147.850(16) 13_666 6
Al22 Al18 Al15 85.010(16) 22_556 6
Al22 Al18 Al15 56.817(13) 6 6
Al21 Al18 Al15 138.351(19) 24_556 6
Al21 Al18 Al15 95.486(13) 5 6
Al15 Al18 Al15 52.45(2) 5_565 6
Ru4 Al19 Ru4 149.55(2) 6 5
Ru4 Al19 Si10 105.209(11) 6 13_666
Ru4 Al19 Si10 105.209(11) 5 13_666
Ru4 Al19 Al21 55.686(8) 6 24_556
Ru4 Al19 Al21 151.51(2) 5 24_556
Si10 Al19 Al21 54.050(11) 13_666 24_556
Ru4 Al19 Al21 151.51(2) 6 5
Ru4 Al19 Al21 55.684(8) 5 5
Si10 Al19 Al21 54.051(11) 13_666 5
Al21 Al19 Al21 96.76(2) 24_556 5
Ru4 Al19 Al8 62.540(11) 6 15_556
Ru4 Al19 Al8 131.89(2) 5 15_556
Si10 Al19 Al8 64.912(13) 13_666 15_556
Al21 Al19 Al8 61.873(15) 24_556 15_556
Al21 Al19 Al8 113.773(17) 5 15_556
Ru4 Al19 Al8 131.89(2) 6 14_556
Ru4 Al19 Al8 62.539(11) 5 14_556
Si10 Al19 Al8 64.912(13) 13_666 14_556
Al21 Al19 Al8 113.773(17) 24_556 14_556
Al21 Al19 Al8 61.872(15) 5 14_556
Al8 Al19 Al8 71.60(3) 15_556 14_556
Ru2 Al20 Ru1 152.79(2) . .
Ru2 Al20 Ru4 78.327(15) . .
Ru1 Al20 Ru4 128.88(2) . .
Ru2 Al20 Al17 137.97(2) . .
Ru1 Al20 Al17 69.239(16) . .
Ru4 Al20 Al17 59.642(15) . .
Ru2 Al20 Al14 126.629(12) . 6_554
Ru1 Al20 Al14 58.778(12) . 6_554
Ru4 Al20 Al14 95.421(14) . 6_554
Al17 Al20 Al14 62.542(12) . 6_554
Ru2 Al20 Al14 126.628(12) . 5_564
Ru1 Al20 Al14 58.777(12) . 5_564
Ru4 Al20 Al14 95.422(14) . 5_564
Al17 Al20 Al14 62.543(12) . 5_564
Al14 Al20 Al14 106.66(2) 6_554 5_564
Ru2 Al20 Al21 58.517(11) . 20
Ru1 Al20 Al21 133.131(10) . 20
Ru4 Al20 Al21 54.888(11) . 20
Al17 Al20 Al21 93.838(16) . 20
Al14 Al20 Al21 74.518(11) 6_554 20
Al14 Al20 Al21 149.82(2) 5_564 20
Ru2 Al20 Al21 58.516(11) . .
Ru1 Al20 Al21 133.131(10) . .
Ru4 Al20 Al21 54.889(11) . .
Al17 Al20 Al21 93.839(16) . .
Al14 Al20 Al21 149.82(2) 6_554 .
Al14 Al20 Al21 74.519(11) 5_564 .
Al21 Al20 Al21 89.703(19) 20 .
Ru2 Al20 Al6 58.371(11) . .
Ru1 Al20 Al6 94.421(16) . .
Ru4 Al20 Al6 136.698(18) . .
Al17 Al20 Al6 163.66(2) . .
Al14 Al20 Al6 109.615(14) 6_554 .
Al14 Al20 Al6 109.614(14) 5_564 .
Al21 Al20 Al6 97.720(14) 20 .
Al21 Al20 Al6 97.719(14) . .
Ru3 Al21 Ru4 124.599(12) 2 .
Ru3 Al21 Si10 108.967(19) 2 3_565
Ru4 Al21 Si10 109.984(18) . 3_565
Ru3 Al21 Ru2 124.893(13) 2 .
Ru4 Al21 Ru2 77.661(9) . .
Si10 Al21 Ru2 106.948(13) 3_565 .
Ru3 Al21 Al22 65.183(10) 2 2
Ru4 Al21 Al22 65.993(10) . 2
Si10 Al21 Al22 108.578(14) 3_565 2
Ru2 Al21 Al22 135.745(15) . 2
Ru3 Al21 Al7A 69.093(16) 2 2_665
Ru4 Al21 Al7A 129.84(3) . 2_665
Si10 Al21 Al7A 108.10(2) 3_565 2_665
Ru2 Al21 Al7A 60.74(2) . 2_665
Al22 Al21 Al7A 128.227(14) 2 2_665
Ru3 Al21 Al21 112.630(7) 2 16_556
Ru4 Al21 Al21 121.167(7) . 16_556
Si10 Al21 Al21 57.506(7) 3_565 16_556
Ru2 Al21 Al21 58.258(7) . 16_556
Al22 Al21 Al21 165.270(11) 2 16_556
Al7A Al21 Al21 59.045(8) 2_665 16_556
Ru3 Al21 Al20 92.939(12) 2 .
Ru4 Al21 Al20 58.870(11) . .
Si10 Al21 Al20 157.278(19) 3_565 .
Ru2 Al21 Al20 53.157(11) . .
Al22 Al21 Al20 85.695(15) 2 .
Al7A Al21 Al20 73.54(3) 2_665 .
Al21 Al21 Al20 109.035(11) 16_556 .
Ru3 Al21 Al7B 73.9(4) 2 2_665
Ru4 Al21 Al7B 121.3(7) . 2_665
Si10 Al21 Al7B 113.8(5) 3_565 2_665
Ru2 Al21 Al7B 53.7(6) . 2_665
Al22 Al21 Al7B 128.29(4) 2 2_665
Al7A Al21 Al7B 8.5(7) 2_665 2_665
Al21 Al21 Al7B 61.1(2) 16_556 2_665
Al20 Al21 Al7B 65.7(7) . 2_665
Ru3 Al21 Al19 121.556(15) 2 6_554
Ru4 Al21 Al19 54.869(10) . 6_554
Si10 Al21 Al19 60.068(14) 3_565 6_554
Ru2 Al21 Al19 112.277(14) . 6_554
Al22 Al21 Al19 66.211(14) 2 6_554
Al7A Al21 Al19 165.284(16) 2_665 6_554
Al21 Al21 Al19 106.263(11) 16_556 6_554
Al20 Al21 Al19 113.673(16) . 6_554
Al7B Al21 Al19 164.1(3) 2_665 6_554
Ru3 Al21 Al18 53.620(10) 2 6_554
Ru4 Al21 Al18 119.978(15) . 6_554
Si10 Al21 Al18 61.477(16) 3_565 6_554
Ru2 Al21 Al18 160.730(16) . 6_554
Al22 Al21 Al18 63.185(14) 2 6_554
Al7A Al21 Al18 106.39(3) 2_665 6_554
Al21 Al21 Al18 103.299(12) 16_556 6_554
Al20 Al21 Al18 140.802(16) . 6_554
Al7B Al21 Al18 114.5(7) 2_665 6_554
Al19 Al21 Al18 76.519(14) 6_554 6_554
Ru3 Al21 Al8 174.030(13) 2 .
Ru4 Al21 Al8 61.076(7) . .
Si10 Al21 Al8 65.828(17) 3_565 .
Ru2 Al21 Al8 56.270(13) . .
Al22 Al21 Al8 118.646(15) 2 .
Al7A Al21 Al8 109.153(18) 2_665 .
Al21 Al21 Al8 62.409(7) 16_556 .
Al20 Al21 Al8 91.959(14) . .
Al7B Al21 Al8 105.1(4) 2_665 .
Al19 Al21 Al8 59.118(16) 6_554 .
Al18 Al21 Al8 122.984(17) 6_554 .
Ru5 Al22 Al21 152.064(16) 5_554 3
Ru5 Al22 Al14 112.849(15) 5_554 4_654
Al21 Al22 Al14 79.305(15) 3 4_654
Ru5 Al22 Ru3 111.124(12) 5_554 .
Al21 Al22 Ru3 55.280(9) 3 .
Al14 Al22 Ru3 52.070(11) 4_654 .
Ru5 Al22 Al15 58.951(11) 5_554 .
Al21 Al22 Al15 106.645(16) 3 .
Al14 Al22 Al15 69.825(14) 4_654 .
Ru3 Al22 Al15 53.074(10) . .
Ru5 Al22 Ru4 142.228(13) 5_554 3
Al21 Al22 Ru4 55.548(10) 3 3
Al14 Al22 Ru4 93.666(13) 4_654 3
Ru3 Al22 Ru4 106.351(11) . 3
Al15 Al22 Ru4 158.735(15) . 3
Ru5 Al22 Al11 55.283(7) 5_554 .
Al21 Al22 Al11 149.021(17) 3 .
Al14 Al22 Al11 71.956(15) 4_654 .
Ru3 Al22 Al11 111.370(15) . .
Al15 Al22 Al11 74.263(14) . .
Ru4 Al22 Al11 114.289(13) 3 .
Ru5 Al22 Al18 88.970(13) 5_554 5_554
Al21 Al22 Al18 63.336(13) 3 5_554
Al14 Al22 Al18 103.407(15) 4_654 5_554
Ru3 Al22 Al18 51.553(8) . 5_554
Al15 Al22 Al18 62.241(16) . 5_554
Ru4 Al22 Al18 111.326(15) 3 5_554
Al11 Al22 Al18 134.333(17) . 5_554
Ru5 Al22 Al17 113.857(14) 5_554 3
Al21 Al22 Al17 94.070(15) 3 3
Al14 Al22 Al17 60.964(14) 4_654 3
Ru3 Al22 Al17 109.008(15) . 3
Al15 Al22 Al17 121.320(17) . 3
Ru4 Al22 Al17 55.581(10) 3 3
Al11 Al22 Al17 62.047(11) . 3
Al18 Al22 Al17 155.632(17) 5_554 3

loop_
_geom_bond_atom_site_label_1
_geom_bond_atom_site_label_2
_geom_bond_distance
_geom_bond_site_symmetry_2
Ru1 Al20 2.4870(5) 3_565
Ru1 Al20 2.4870(5) .
Ru1 Al20 2.4870(5) 2_665
Ru1 Al14 2.6339(5) 4_664
Ru1 Al14 2.6339(5) 5_564
Ru1 Al14 2.6339(5) 6_554
Ru1 Al16 2.7143(5) 5_564
Ru1 Al16 2.7143(5) 4_664
Ru1 Al16 2.7143(5) 6_554
Ru1 Al17 2.9793(5) .
Ru1 Al17 2.9794(5) 3_565
Ru1 Al17 2.9794(5) 2_665
Ru2 Al20 2.4615(5) .
Ru2 Al20 2.4615(5) 16_556
Ru2 Al7B 2.486(15) 2_665
Ru2 Al7B 2.486(15) 3_565
Ru2 Al21 2.6229(3) 11
Ru2 Al21 2.6229(3) 20
Ru2 Al21 2.6230(3) .
Ru2 Al21 2.6230(3) 16_556
Ru2 Al8 2.6604(7) .
Ru2 Al6 2.67104(15) .
Ru2 Al7A 2.6829(6) 2_665
Ru2 Al7A 2.6829(7) 3_565
Ru3 Al14 2.4348(5) 4_654
Ru3 Al18 2.48812(14) 5_554
Ru3 Al18 2.48818(14) 6_654
Ru3 Al15 2.4968(5) .
Ru3 Al21 2.5178(3) 19_655
Ru3 Al21 2.5179(3) 3
Ru3 Al9 2.5458(3) .
Ru3 Al22 2.7804(3) 20_655
Ru3 Al22 2.7805(3) .
Ru3 Al7A 2.9523(8) 1_545
Ru4 Al13 2.3921(4) .
Ru4 Al19 2.52958(15) 6_554
Ru4 Al19 2.52959(15) 5_554
Ru4 Al21 2.5546(3) 20
Ru4 Al21 2.5547(3) .
Ru4 Al20 2.6732(5) .
Ru4 Al17 2.6946(5) .
Ru4 Al22 2.8301(3) 2
Ru4 Al22 2.8301(3) 21
Ru4 Al8 2.8356(2) .
Ru5 Al12 2.3448(4) .
Ru5 Al11 2.56369(14) 17_556
Ru5 Al11 2.56369(14) 6
Ru5 Al16 2.6113(2) 14_566
Ru5 Al16 2.6114(2) 15_556
Ru5 Al22 2.6152(3) 22_556
Ru5 Al22 2.6152(3) 6
Ru5 Al17 2.6359(5) 16_556
Ru5 Al15 2.6736(2) 5_565
Ru5 Al15 2.6736(2) 6
Al6 Al7B 2.25(4) 2_665
Al6 Al7B 2.25(4) .
Al6 Al7B 2.25(4) 3_565
Al6 Al7A 2.6945(13) .
Al6 Al7A 2.6945(13) 2_665
Al6 Al7A 2.6945(13) 3_565
Al6 Al20 2.9467(5) .
Al6 Al20 2.9467(5) 18_566
Al6 Al20 2.9467(5) 3_565
Al7A Al21 2.6829(5) 10_665
Al7A Al21 2.6829(5) 19_665
Al7A Al21 2.6829(5) 3_565
Al7A Al21 2.6829(5) 18_566
Al7A Al9 2.7705(15) 1_565
Al7B Al21 2.859(19) 10_665
Al7B Al21 2.859(19) 19_665
Al7B Al21 2.859(19) 18_566
Al7B Al21 2.859(19) 3_565
Al8 Al19 2.8994(5) 6_554
Al8 Al19 2.8994(5) 15_556
Al8 Al19 2.8994(5) 5_554
Al8 Al19 2.8994(5) 14_556
Al8 Al21 2.9794(5) .
Al8 Al21 2.9794(5) 11
Al8 Al21 2.9794(5) 20
Al8 Al21 2.9795(5) 16_556
Al9 Al18 2.7560(5) 5_554
Al9 Al18 2.7560(5) 14_556
Al9 Al18 2.7561(5) 15_656
Al9 Al18 2.7561(5) 6_654
Si10 Al21 2.5687(3) 12_665
Si10 Al21 2.5687(3) 21_665
Si10 Al21 2.5688(3) 2_665
Si10 Al21 2.5688(3) 17_666
Si10 Al19 2.7499(6) 13_666
Si10 Al19 2.7499(6) 4_664
Si10 Al18 2.8315(7) 4_664
Si10 Al18 2.8315(7) 13_666
Al11 Al16 2.6601(5) 16_556
Al11 Al16 2.6601(5) 4_654
Al11 Al22 2.8864(3) .
Al11 Al22 2.8864(3) 8
Al11 Al12 2.9872(5) 18_556
Al12 Al13 2.5642(4) 6
Al12 Al13 2.5642(4) 5
Al12 Al13 2.5870(6) 16_556
Al13 Al13 2.5691(8) 2
Al13 Al13 2.5691(8) 3
Al13 Al17 2.9580(7) .
Al14 Al16 2.5410(6) .
Al14 Al22 2.7665(4) 23_556
Al14 Al22 2.7665(4) 4_655
Al14 Al20 2.8429(5) 5
Al14 Al20 2.8429(5) 6_655
Al14 Al17 2.9014(4) 5
Al14 Al17 2.9014(4) 6_655
Al15 Al15 2.6236(9) 2_655
Al15 Al15 2.6236(9) 3_665
Al15 Al16 2.6386(6) 16_556
Al15 Al22 2.8077(4) 20_655
Al15 Al22 2.8077(4) .
Al15 Al18 2.9686(6) 5_554
Al15 Al18 2.9687(6) 6_654
Al16 Al16 2.6814(8) 3_665
Al16 Al16 2.6814(8) 2_655
Al16 Al17 2.8293(5) 5
Al16 Al17 2.8293(5) 6_655
Al17 Al20 2.7440(7) .
Al17 Al22 2.9451(4) 2
Al17 Al22 2.9451(4) 21
Al18 Al22 2.9324(6) 22_556
Al18 Al22 2.9324(6) 6
Al18 Al21 2.9363(5) 24_556
Al18 Al21 2.9364(5) 5
Al19 Al21 2.8961(5) 24_556
Al19 Al21 2.8961(5) 5
Al20 Al21 2.8582(5) 20
Al20 Al21 2.8583(5) .
Al21 Al22 2.6404(4) 2
Al21 Al21 2.7599(6) 16_556
